data_4321719
loop_
_publ_author_name
'Wa-Hung Leung'
'Eddie Y. Y. Chan'
'Wing-Tak Wong'

_publ_section_title
;
 Synthesis and Electrochemistry of Ruthenium Complexes with an Oxygen
 Tripod Ligand
;
_journal_name_full 'Inorganic Chemistry'
_journal_page_first 136
_journal_page_last 143
_journal_paper_doi 10.1021/ic980196s
_journal_volume 38
_journal_year 1999
_chemical_formula_sum 'C36 H54 B Co F4 O12 P4 Ru'
_chemical_formula_weight 1049.52
_space_group_IT_number 2
_symmetry_cell_setting triclinic
_symmetry_Int_Tables_number 2
_symmetry_space_group_name_Hall '-P 1'
_symmetry_space_group_name_H-M 'P -1'
_audit_creation_date 'Wed Sep 23 11:52:05 1998'
_audit_creation_method 'from TEXRAY.INF file'
_cell_angle_alpha 109.05(2)
_cell_angle_beta 90.02(1)
_cell_angle_gamma 89.39(2)
_cell_formula_units_Z 2
_cell_length_a 13.686(2)
_cell_length_b 14.733(4)
_cell_length_c 12.445(2)
_cell_measurement_reflns_used 25
_cell_measurement_temperature 301.2
_cell_measurement_theta_max 16.6
_cell_measurement_theta_min 13.2
_cell_volume 2371.8(9)
_computing_cell_refinement 'MSC/AFC Diffractometer Control'
_computing_data_collection 'MSC/AFC Diffractometer Control'
_computing_data_reduction teXsan
_computing_publication_material teXsan
_computing_structure_refinement teXsan
_diffrn_ambient_temperature 298
_diffrn_measurement_device AFC7R
_diffrn_measurement_method 'omega/2-theta scans'
_diffrn_orient_matrix_UB_11 -0.01342
_diffrn_orient_matrix_UB_12 -0.05710
_diffrn_orient_matrix_UB_13 -0.06827
_diffrn_orient_matrix_UB_21 0.00289
_diffrn_orient_matrix_UB_22 -0.04243
_diffrn_orient_matrix_UB_23 0.04838
_diffrn_orient_matrix_UB_31 -0.07177
_diffrn_orient_matrix_UB_32 0.00978
_diffrn_orient_matrix_UB_33 0.01500
_diffrn_radiation_monochromator graphite
_diffrn_radiation_source 'X-ray tube'
_diffrn_radiation_type MoKalpha
_diffrn_radiation_wavelength 0.7107
_diffrn_reflns_av_R_equivalents 3.39
_diffrn_reflns_limit_h_max 14
_diffrn_reflns_limit_h_min 0
_diffrn_reflns_limit_k_max 15
_diffrn_reflns_limit_k_min -15
_diffrn_reflns_limit_l_max 13
_diffrn_reflns_limit_l_min -13
_diffrn_reflns_number 6512
_diffrn_reflns_theta_max 22.50
_diffrn_reflns_theta_min 2
_diffrn_standards_decay_% -2.05
_diffrn_standards_interval_count 250
_diffrn_standards_number 3
_exptl_absorpt_coefficient_mu 0.872
_exptl_absorpt_correction_T_max 1.000
_exptl_absorpt_correction_T_min 0.724
_exptl_absorpt_correction_type empirical
_exptl_absorpt_process_details psi-scan
_exptl_crystal_colour pale
_exptl_crystal_density_diffrn 1.469
_exptl_crystal_description plate
_exptl_crystal_F_000 1076.00
_exptl_crystal_size_max 0.340
_exptl_crystal_size_mid 0.320
_exptl_crystal_size_min 0.120
_refine_diff_density_max 0.76
_refine_diff_density_min -0.39
_refine_ls_extinction_method none
_refine_ls_goodness_of_fit_obs 2.273
_refine_ls_hydrogen_treatment noref
_refine_ls_matrix_type full
_refine_ls_number_parameters 522
_refine_ls_number_reflns 3153
_refine_ls_number_restraints 0
_refine_ls_R_factor_obs 0.0480
_refine_ls_shift/esd_max 0.0420
_refine_ls_structure_factor_coef F
_refine_ls_weighting_scheme sigma
_refine_ls_wR_factor_obs 0.0551
_reflns_number_observed 3153
_reflns_number_total 6200
_reflns_observed_criterion 3.00
_cod_data_source_file ic980196s_4.cif
_cod_data_source_block wong502_WHL176A_Ru_22_May_Compound4
_cod_original_cell_volume 2372.0(9)
_cod_original_sg_symbol_H-M 'P -1 '
_cod_original_formula_sum 'C36 H54 B Co F4 O12 P4 Ru '
_cod_database_code 4321719

loop_
_symmetry_equiv_pos_as_xyz
'   +x,   +y,   +z'
'   -x,   -y,   -z'

loop_
_atom_site_aniso_label
_atom_site_aniso_U_11
_atom_site_aniso_U_22
_atom_site_aniso_U_33
_atom_site_aniso_U_12
_atom_site_aniso_U_13
_atom_site_aniso_U_23
Ru(1) 0.0559(6) 0.0539(7) 0.0581(7) -0.0033(5) -0.0022(5) 0.0184(5)
Co(1) 0.110(2) 0.061(1) 0.076(1) -0.005(1) -0.006(1) 0.030(1)
P(1) 0.095(3) 0.065(2) 0.059(2) -0.009(2) -0.013(2) 0.019(2)
P(2) 0.087(3) 0.067(3) 0.075(3) -0.019(2) -0.002(2) 0.025(2)
P(3) 0.096(3) 0.064(3) 0.082(3) 0.012(2) -0.003(2) 0.026(2)
P(4) 0.051(2) 0.067(2) 0.063(2) 0.005(2) -0.004(2) 0.017(2)
F(1) 0.13(1) 0.30(2) 0.41(3) -0.01(1) -0.01(1) -0.15(2)
F(2) 0.37(2) 0.099(9) 0.29(2) 0.02(1) 0.13(2) 0.03(1)
F(3) 0.131(9) 0.18(1) 0.28(2) 0.020(8) 0.11(1) 0.06(1)
F(4) 0.41(3) 0.31(2) 0.26(2) -0.03(2) 0.05(2) 0.18(2)
O(1) 0.15(1) 0.093(8) 0.14(1) 0.057(8) 0.051(8) 0.034(8)
O(2) 0.081(6) 0.074(6) 0.078(6) -0.024(5) 0.004(5) 0.024(5)
O(3) 0.143(9) 0.058(6) 0.051(5) -0.022(5) -0.010(5) 0.017(5)
O(4) 0.061(5) 0.077(6) 0.096(7) -0.010(5) -0.001(5) 0.044(5)
O(5) 0.068(6) 0.081(6) 0.058(5) 0.017(5) 0.002(4) 0.017(5)
O(6) 0.16(1) 0.118(10) 0.17(1) -0.059(9) -0.09(1) 0.082(9)
O(7) 0.19(1) 0.066(7) 0.082(7) 0.012(7) 0.044(7) 0.026(6)
O(8) 0.21(1) 0.081(8) 0.108(9) -0.057(8) -0.052(10) 0.032(7)
O(9) 0.085(8) 0.17(1) 0.131(9) -0.006(8) 0.013(7) 0.089(9)
O(10) 0.25(2) 0.070(8) 0.102(9) 0.031(8) 0.046(10) 0.021(7)
O(11) 0.084(8) 0.18(1) 0.143(10) 0.036(8) -0.010(7) 0.108(9)
C(1) 0.10(1) 0.069(10) 0.071(10) 0.005(8) 0.022(9) 0.031(8)
C(2) 0.21(3) 0.06(1) 0.14(2) -0.02(2) -0.03(2) 0.05(1)
C(3) 0.21(3) 0.12(2) 0.15(3) -0.01(2) 0.01(2) 0.10(2)
C(4) 0.30(4) 0.09(2) 0.08(2) -0.02(2) 0.04(2) 0.05(1)
C(5) 0.37(6) 0.14(3) 0.13(2) -0.13(3) -0.12(3) 0.10(2)
C(6) 0.13(2) 0.15(2) 0.21(3) 0.00(2) -0.02(2) 0.14(2)
C(7) 0.15(2) 0.21(3) 0.14(2) -0.05(2) -0.05(2) 0.02(2)
C(8) 0.15(2) 0.45(5) 0.19(2) 0.00(3) -0.07(2) 0.07(3)
C(9) 0.15(2) 0.10(1) 0.10(1) 0.01(1) 0.02(1) 0.02(1)
C(10) 0.13(2) 0.12(1) 0.12(2) 0.02(1) 0.02(1) 0.01(1)
C(11) 0.33(4) 0.16(2) 0.13(2) -0.14(2) -0.04(2) 0.00(2)
C(12) 0.33(4) 0.32(4) 0.21(3) -0.23(3) -0.03(3) -0.04(3)
C(13) 0.16(2) 0.18(2) 0.25(3) 0.05(2) 0.12(2) 0.11(2)
C(14) 0.12(2) 0.20(2) 0.25(3) -0.03(2) 0.01(2) 0.01(2)
C(15) 0.21(2) 0.12(2) 0.13(2) 0.01(2) -0.02(2) 0.01(2)
C(16) 0.30(3) 0.08(1) 0.19(2) 0.04(2) 0.04(2) -0.02(1)
C(17) 0.09(1) 0.27(3) 0.21(2) -0.06(2) -0.03(2) 0.13(2)
C(18) 0.09(1) 0.17(2) 0.28(3) 0.02(1) -0.02(2) 0.10(2)
C(19) 0.09(1) 0.08(1) 0.055(9) 0.017(9) -0.007(8) 0.019(8)
C(20) 0.13(1) 0.08(1) 0.09(1) 0.01(1) -0.02(1) 0.017(10)
C(21) 0.26(3) 0.09(2) 0.10(2) 0.07(2) -0.03(2) -0.01(1)
C(22) 0.31(4) 0.11(2) 0.09(2) 0.11(2) 0.01(2) 0.00(1)
C(23) 0.18(2) 0.21(3) 0.12(2) 0.16(2) 0.08(2) 0.06(2)
C(24) 0.08(1) 0.16(2) 0.10(1) 0.04(1) 0.005(10) 0.04(1)
C(25) 0.058(9) 0.053(8) 0.09(1) -0.002(6) -0.018(8) 0.019(8)
C(26) 0.06(1) 0.10(1) 0.13(1) 0.010(9) 0.00(1) 0.05(1)
C(27) 0.06(1) 0.14(2) 0.19(2) -0.01(1) -0.04(1) 0.09(2)
C(28) 0.07(1) 0.11(1) 0.21(3) -0.01(1) -0.03(1) 0.05(2)
C(29) 0.08(1) 0.11(1) 0.14(2) 0.00(1) -0.06(1) 0.04(1)
C(30) 0.08(1) 0.11(1) 0.09(1) 0.000(9) -0.012(9) 0.026(10)
C(31) 0.055(9) 0.10(1) 0.054(9) -0.013(8) -0.014(7) 0.035(8)
C(32) 0.13(2) 0.10(1) 0.12(1) 0.01(1) 0.01(1) 0.06(1)
C(33) 0.17(2) 0.14(2) 0.12(2) -0.02(2) 0.01(1) 0.08(1)
C(34) 0.15(2) 0.16(2) 0.14(2) -0.05(2) -0.06(2) 0.10(2)
C(35) 0.17(2) 0.22(3) 0.15(2) -0.01(2) 0.06(2) 0.13(2)
C(36) 0.14(2) 0.14(2) 0.10(1) 0.01(1) 0.04(1) 0.05(1)

loop_
_atom_site_label
_atom_site_fract_x
_atom_site_fract_y
_atom_site_fract_z
_atom_site_U_iso_or_equiv
_atom_site_thermal_displace_type
_atom_site_calc_flag
_atom_site_calc_attached_atom
Ru(1) 0.22591(8) 0.31939(7) 0.85348(9) 0.0559(3) Uij ? ?
Co(1) 0.2443(1) 0.1498(1) 1.0461(2) 0.0805(7) Uij ? ?
P(1) 0.2668(3) 0.3026(3) 1.1102(3) 0.073(1) Uij ? ?
P(2) 0.1168(3) 0.1670(3) 0.9528(3) 0.076(1) Uij ? ?
P(3) 0.3386(3) 0.1366(3) 0.9015(3) 0.080(1) Uij ? ?
P(4) 0.1903(2) 0.2868(2) 0.6653(3) 0.061(1) Uij ? ?
F(1) 0.6628(10) 0.359(1) 0.730(2) 0.340(10) Uij ? ?
F(2) 0.612(1) 0.2253(8) 0.644(1) 0.259(8) Uij ? ?
F(3) 0.5207(8) 0.3398(8) 0.742(1) 0.203(6) Uij ? ?
F(4) 0.592(1) 0.335(1) 0.588(2) 0.31(1) Uij ? ?
O(1) 0.0922(8) 0.4880(7) 0.9149(10) 0.129(5) Uij ? ?
O(2) 0.3470(6) 0.3991(5) 0.8364(7) 0.078(3) Uij ? ?
O(3) 0.2704(7) 0.3576(5) 1.0280(6) 0.084(3) Uij ? ?
O(4) 0.1169(5) 0.2345(6) 0.8850(7) 0.074(3) Uij ? ?
O(5) 0.3182(5) 0.1963(6) 0.8262(6) 0.070(3) Uij ? ?
O(6) 0.3642(10) 0.3254(8) 1.181(1) 0.142(6) Uij ? ?
O(7) 0.1857(8) 0.3481(7) 1.2018(8) 0.111(4) Uij ? ?
O(8) 0.0806(9) 0.0661(7) 0.8704(9) 0.133(5) Uij ? ?
O(9) 0.0257(8) 0.1961(9) 1.0352(9) 0.120(5) Uij ? ?
O(10) 0.337(1) 0.0262(7) 0.8251(10) 0.144(5) Uij ? ?
O(11) 0.4498(8) 0.1521(9) 0.9398(9) 0.123(5) Uij ? ?
O(12) 0.644(1) 0.459(1) 0.965(1) 0.224(7) Uij ? ?
C(1) 0.145(1) 0.4248(10) 0.889(1) 0.078(5) Uij ? ?
C(2) 0.250(3) 0.009(1) 1.047(2) 0.13(1) Uij ? ?
C(3) 0.171(2) 0.050(2) 1.098(3) 0.15(1) Uij ? ?
C(4) 0.196(3) 0.125(2) 1.191(3) 0.15(1) Uij ? ?
C(5) 0.294(4) 0.133(3) 1.193(3) 0.20(2) Uij ? ?
C(6) 0.331(2) 0.058(3) 1.099(3) 0.14(1) Uij ? ?
C(7) 0.439(2) 0.386(2) 1.189(2) 0.18(1) Uij ? ?
C(8) 0.523(2) 0.370(2) 1.241(2) 0.27(2) Uij ? ?
C(9) 0.154(1) 0.444(1) 1.241(1) 0.118(7) Uij ? ?
C(10) 0.078(1) 0.457(1) 1.326(1) 0.131(8) Uij ? ?
C(11) 0.068(2) 0.035(2) 0.762(2) 0.21(1) Uij ? ?
C(12) 0.040(2) -0.033(2) 0.691(2) 0.31(2) Uij ? ?
C(13) -0.059(2) 0.246(2) 1.024(2) 0.19(1) Uij ? ?
C(14) -0.130(2) 0.256(2) 1.095(2) 0.20(1) Uij ? ?
C(15) 0.362(2) -0.020(1) 0.721(2) 0.161(10) Uij ? ?
C(16) 0.360(2) -0.122(1) 0.684(2) 0.21(1) Uij ? ?
C(17) 0.523(1) 0.182(2) 0.888(2) 0.18(1) Uij ? ?
C(18) 0.617(1) 0.200(1) 0.937(2) 0.17(1) Uij ? ?
C(19) 0.244(1) 0.1741(10) 0.572(1) 0.078(5) Uij ? ?
C(20) 0.188(1) 0.099(1) 0.508(1) 0.106(6) Uij ? ?
C(21) 0.232(2) 0.016(2) 0.437(2) 0.16(1) Uij ? ?
C(22) 0.325(2) 0.002(2) 0.430(2) 0.18(1) Uij ? ?
C(23) 0.386(2) 0.077(2) 0.492(2) 0.17(1) Uij ? ?
C(24) 0.347(1) 0.163(1) 0.567(1) 0.112(7) Uij ? ?
C(25) 0.0598(9) 0.2814(8) 0.625(1) 0.069(5) Uij ? ?
C(26) -0.013(1) 0.277(1) 0.698(1) 0.094(6) Uij ? ?
C(27) -0.110(1) 0.272(1) 0.664(2) 0.122(8) Uij ? ?
C(28) -0.133(1) 0.271(1) 0.558(2) 0.128(9) Uij ? ?
C(29) -0.064(1) 0.276(1) 0.487(2) 0.113(7) Uij ? ?
C(30) 0.035(1) 0.281(1) 0.516(1) 0.092(6) Uij ? ?
C(31) 0.2354(9) 0.381(1) 0.611(1) 0.066(5) Uij ? ?
C(32) 0.199(1) 0.471(1) 0.654(1) 0.112(7) Uij ? ?
C(33) 0.229(2) 0.548(1) 0.622(2) 0.134(9) Uij ? ?
C(34) 0.294(2) 0.535(2) 0.543(2) 0.14(1) Uij ? ?
C(35) 0.337(2) 0.451(2) 0.499(2) 0.16(1) Uij ? ?
C(36) 0.306(1) 0.370(1) 0.529(1) 0.127(8) Uij ? ?
B(1) 0.595(2) 0.310(2) 0.674(3) 0.119(8) Uij ? ?
H(1) 0.2524 -0.0469 0.9817 0.1589 Uij ? ?
H(2) 0.1065 0.0305 1.0745 0.1761 Uij ? ?
H(3) 0.1520 0.1646 1.2453 0.1825 Uij ? ?
H(4) 0.3311 0.1808 1.2477 0.2357 Uij ? ?
H(5) 0.3978 0.0453 1.0773 0.1670 Uij ? ?
H(6) 0.1189 0.1036 0.5120 0.1271 Uij ? ?
H(7) 0.1912 -0.0333 0.3915 0.1947 Uij ? ?
H(8) 0.3515 -0.0570 0.3828 0.2136 Uij ? ?
H(9) 0.4548 0.0693 0.4833 0.2040 Uij ? ?
H(10) 0.3882 0.2116 0.6129 0.1341 Uij ? ?
H(11) 0.0033 0.2775 0.7723 0.1126 Uij ? ?
H(12) -0.1602 0.2682 0.7149 0.1463 Uij ? ?
H(13) -0.1993 0.2671 0.5354 0.1536 Uij ? ?
H(14) -0.0816 0.2764 0.4128 0.1353 Uij ? ?
H(15) 0.0839 0.2844 0.4632 0.1107 Uij ? ?
H(16) 0.1486 0.4830 0.7097 0.1349 Uij ? ?
H(17) 0.2011 0.6102 0.6572 0.1606 Uij ? ?
H(18) 0.3116 0.5863 0.5172 0.1684 Uij ? ?
H(19) 0.3900 0.4438 0.4468 0.1939 Uij ? ?
H(20) 0.3331 0.3086 0.4908 0.1519 Uij ? ?
H(21) 0.4559 0.3828 1.1136 0.2120 Uij ? ?
H(22) 0.4164 0.4488 1.2300 0.2120 Uij ? ?
H(23) 0.2078 0.4834 1.2736 0.1419 Uij ? ?
H(24) 0.1291 0.4607 1.1790 0.1419 Uij ? ?
H(25) 0.0244 0.0828 0.7521 0.2573 Uij ? ?
H(26) 0.1304 0.0421 0.7347 0.2573 Uij ? ?
H(27) -0.0401 0.3086 1.0277 0.2271 Uij ? ?
H(28) -0.0849 0.2134 0.9504 0.2271 Uij ? ?
H(29) 0.3186 -0.0001 0.6733 0.1933 Uij ? ?
H(30) 0.4264 -0.0021 0.7110 0.1933 Uij ? ?
H(31) 0.5318 0.1347 0.8154 0.2124 Uij ? ?
H(32) 0.5017 0.2406 0.8783 0.2124 Uij ? ?
H(33) 0.5095 0.3736 1.3169 0.3252 Uij ? ?
H(34) 0.5491 0.3078 1.2004 0.3252 Uij ? ?
H(35) 0.5705 0.4169 1.2407 0.3252 Uij ? ?
H(36) 0.0563 0.5221 1.3495 0.1572 Uij ? ?
H(37) 0.0253 0.4160 1.2943 0.1572 Uij ? ?
H(38) 0.1037 0.4424 1.3893 0.1572 Uij ? ?
H(39) -0.0213 -0.0517 0.7127 0.3783 Uij ? ?
H(40) 0.0332 -0.0197 0.6220 0.3783 Uij ? ?
H(41) 0.0862 -0.0840 0.6812 0.3783 Uij ? ?
H(42) -0.1096 0.2931 1.1688 0.2456 Uij ? ?
H(43) -0.1837 0.2881 1.0727 0.2456 Uij ? ?
H(44) -0.1510 0.1948 1.0952 0.2456 Uij ? ?
H(45) 0.2953 -0.1432 0.6891 0.2494 Uij ? ?
H(46) 0.3821 -0.1469 0.6076 0.2494 Uij ? ?
H(47) 0.4019 -0.1451 0.7310 0.2494 Uij ? ?
H(48) 0.6408 0.1435 0.9503 0.2090 Uij ? ?
H(49) 0.6600 0.2171 0.8879 0.2090 Uij ? ?
H(50) 0.6127 0.2507 1.0078 0.2090 Uij ? ?
H(51) 0.4024 0.3679 0.7784 0.1113 Uij ? ?
H(52) 0.3648 0.4660 0.8734 0.1113 Uij ? ?

loop_
_atom_type_symbol
_atom_type_oxidation_number
_atom_type_number_in_cell
_atom_type_scat_dispersion_real
_atom_type_scat_dispersion_imag
_atom_type_scat_source
Ru 0 2 -1.259 0.836 'International Tables'
P 0 8 0.102 0.094 'International Tables'
O 0 24 0.011 0.006 'International Tables'
C 0 72 0.003 0.002 'International Tables'
H 0 108 0.000 0.000 'International Tables'
Co 0 2 0.349 0.972 'International Tables'
F 0 8 0.017 0.010 'International Tables'
B 0 2 0.001 0.001 'International Tables'
